data_2212329
loop_
_publ_author_name
'Silva, Luiz Everson da'
'Foro, Sabine'
'Schmidt, Boris'

_publ_section_title
;
 2-Aminoquinolin-8-yl 3,5-difluorobenzenesulfonate
;
_journal_coeditor_code OM2092
_journal_issue 2
_journal_name_full 'Acta Crystallographica Section E'
_journal_page_first o829
_journal_page_last o830
_journal_paper_doi 10.1107/S160053680700181X
_journal_volume 63
_journal_year 2007
_chemical_formula_iupac 'C15 H10 F2 N2 O3 S'
_chemical_formula_moiety 'C15 H10 F2 N2 O3 S'
_chemical_formula_sum 'C15 H10 F2 N2 O3 S'
_chemical_formula_weight 336.31
_chemical_name_systematic
;
2-Aminoquinolin-8-yl 3,5-difluorobenzenesulfonate
;
_space_group_IT_number 2
_symmetry_cell_setting triclinic
_symmetry_space_group_name_Hall '-P 1'
_symmetry_space_group_name_H-M 'P -1'
_atom_sites_solution_hydrogens geom
_atom_sites_solution_primary direct
_atom_sites_solution_secondary difmap
_audit_creation_method SHELXL-97
_cell_angle_alpha 90.233(9)
_cell_angle_beta 96.787(8)
_cell_angle_gamma 92.516(8)
_cell_formula_units_Z 2
_cell_length_a 7.7926(7)
_cell_length_b 9.2530(10)
_cell_length_c 9.7950(10)
_cell_measurement_reflns_used 25
_cell_measurement_temperature 299(2)
_cell_measurement_theta_max 25.44
_cell_measurement_theta_min 4.54
_cell_volume 700.61(12)
_computing_cell_refinement
;
CAD-4/PC Software
;
_computing_data_collection
;
CAD-4-PC Software (Nonius, 1996)
;
_computing_data_reduction 'REDU4 (Stoe & Cie, 1987)'
_computing_molecular_graphics 'PLATON (Spek, 2003)'
_computing_publication_material SHELXL97
_computing_structure_refinement 'SHELXL97 (Sheldrick, 1997)'
_computing_structure_solution 'SHELXS97 (Sheldrick, 1997)'
_diffrn_ambient_temperature 299(2)
_diffrn_measured_fraction_theta_full 1.000
_diffrn_measured_fraction_theta_max 1.000
_diffrn_measurement_device_type 'Nonius CAD-4'
_diffrn_measurement_method \w/2\q
_diffrn_radiation_monochromator graphite
_diffrn_radiation_source 'fine-focus sealed tube'
_diffrn_radiation_type CuK\a
_diffrn_radiation_wavelength 1.54180
_diffrn_reflns_av_R_equivalents 0.1044
_diffrn_reflns_av_sigmaI/netI 0.0411
_diffrn_reflns_limit_h_max 9
_diffrn_reflns_limit_h_min -9
_diffrn_reflns_limit_k_max 11
_diffrn_reflns_limit_k_min -11
_diffrn_reflns_limit_l_max 1
_diffrn_reflns_limit_l_min -11
_diffrn_reflns_number 2699
_diffrn_reflns_theta_full 66.93
_diffrn_reflns_theta_max 66.93
_diffrn_reflns_theta_min 4.55
_diffrn_standards_decay_% 1.5
_diffrn_standards_interval_time 120
_diffrn_standards_number 3
_exptl_absorpt_coefficient_mu 2.449
_exptl_absorpt_correction_T_max 0.7112
_exptl_absorpt_correction_T_min 0.4030
_exptl_absorpt_correction_type psi-scan
_exptl_absorpt_process_details '(North <i>et al.</i>,  1968)'
_exptl_crystal_colour 'light brown'
_exptl_crystal_density_diffrn 1.594
_exptl_crystal_density_method 'not measured'
_exptl_crystal_description plate
_exptl_crystal_F_000 344
_exptl_crystal_size_max 0.40
_exptl_crystal_size_mid 0.25
_exptl_crystal_size_min 0.08
_refine_diff_density_max 0.652
_refine_diff_density_min -0.652
_refine_ls_extinction_coef 0.0070(19)
_refine_ls_extinction_expression Fc^*^=kFc[1+0.001xFc^2^\l^3^/sin(2\q)]^-1/4^
_refine_ls_extinction_method SHELXL97
_refine_ls_goodness_of_fit_ref 1.080
_refine_ls_hydrogen_treatment mixed
_refine_ls_matrix_type full
_refine_ls_number_parameters 215
_refine_ls_number_reflns 2491
_refine_ls_number_restraints 0
_refine_ls_restrained_S_all 1.080
_refine_ls_R_factor_all 0.0766
_refine_ls_R_factor_gt 0.0617
_refine_ls_shift/su_max 0.000
_refine_ls_shift/su_mean 0.000
_refine_ls_structure_factor_coef Fsqd
_refine_ls_weighting_details 'calc w=1/[\s^2^(Fo^2^)+(0.1277P)^2^+0.1408P] where P=(Fo^2^+2Fc^2^)/3'
_refine_ls_weighting_scheme calc
_refine_ls_wR_factor_gt 0.1666
_refine_ls_wR_factor_ref 0.1865
_reflns_number_gt 2028
_reflns_number_total 2491
_reflns_threshold_expression I>2\s(I)
_cod_data_source_file om2092.cif
_cod_data_source_block I
_cod_database_code 2212329
_cod_database_fobs_code 2212329

loop_
_symmetry_equiv_pos_as_xyz
'x, y, z'
'-x, -y, -z'

loop_
_atom_site_type_symbol
_atom_site_label
_atom_site_fract_x
_atom_site_fract_y
_atom_site_fract_z
_atom_site_U_iso_or_equiv
_atom_site_adp_type
_atom_site_calc_flag
_atom_site_refinement_flags
_atom_site_occupancy
C C1 -0.1362(4) 0.8005(3) 0.2531(3) 0.0401(7) Uani d . 1
C C2 -0.2260(5) 0.8959(4) 0.3205(4) 0.0534(9) Uani d . 1
H H2 -0.2288 0.8890 0.4149 0.064 Uiso calc R 1
C C3 -0.3136(5) 1.0042(4) 0.2458(5) 0.0613(10) Uani d . 1
H H3 -0.3764 1.0692 0.2903 0.074 Uiso calc R 1
C C4 -0.3070(5) 1.0146(4) 0.1077(4) 0.0543(9) Uani d . 1
H H4 -0.3648 1.0876 0.0591 0.065 Uiso calc R 1
C C5 -0.2145(4) 0.9168(3) 0.0371(4) 0.0419(7) Uani d . 1
C C6 -0.1984(5) 0.9241(4) -0.1058(4) 0.0478(8) Uani d . 1
H H6 -0.2548 0.9947 -0.1589 0.057 Uiso calc R 1
C C7 -0.1026(5) 0.8299(4) -0.1647(3) 0.0479(8) Uani d . 1
H H7 -0.0871 0.8382 -0.2571 0.057 Uiso calc R 1
C C8 -0.0254(4) 0.7174(3) -0.0840(3) 0.0399(7) Uani d . 1
C C9 -0.1282(4) 0.8045(3) 0.1099(3) 0.0371(7) Uani d . 1
C C10 0.2680(4) 0.6070(4) 0.3472(3) 0.0397(7) Uani d . 1
C C11 0.2927(4) 0.4720(4) 0.4031(3) 0.0448(8) Uani d . 1
H H11 0.2341 0.4395 0.4752 0.054 Uiso calc R 1
C C12 0.4082(4) 0.3877(4) 0.3471(4) 0.0507(9) Uani d . 1
C C13 0.4975(5) 0.4324(4) 0.2406(4) 0.0560(10) Uani d . 1
H H13 0.5762 0.3740 0.2055 0.067 Uiso calc R 1
C C14 0.4648(5) 0.5671(5) 0.1888(4) 0.0559(10) Uani d . 1
C C15 0.3527(5) 0.6581(4) 0.2395(4) 0.0499(8) Uani d . 1
H H15 0.3345 0.7497 0.2032 0.060 Uiso calc R 1
N N1 -0.0361(3) 0.7046(3) 0.0501(3) 0.0382(6) Uani d . 1
N N2 0.0685(5) 0.6191(4) -0.1436(3) 0.0544(8) Uani d . 1
H H21N 0.082(6) 0.530(5) -0.104(4) 0.065 Uiso d . 1
H H22N 0.055(6) 0.615(5) -0.227(5) 0.065 Uiso d . 1
O O1 0.1084(4) 0.6744(3) 0.5536(2) 0.0594(7) Uani d . 1
O O2 0.1830(3) 0.8701(3) 0.3978(3) 0.0549(7) Uani d . 1
O O3 -0.0521(3) 0.6880(2) 0.3293(2) 0.0425(6) Uani d . 1
F F1 0.4373(4) 0.2567(3) 0.4009(3) 0.0747(8) Uani d . 1
F F2 0.5515(4) 0.6152(3) 0.0855(3) 0.0836(9) Uani d . 1
S S1 0.12907(11) 0.72382(9) 0.41893(7) 0.0413(3) Uani d . 1

loop_
_atom_site_aniso_label
_atom_site_aniso_U_11
_atom_site_aniso_U_22
_atom_site_aniso_U_33
_atom_site_aniso_U_12
_atom_site_aniso_U_13
_atom_site_aniso_U_23
C1 0.0391(16) 0.0387(17) 0.0432(16) 0.0087(12) 0.0055(13) 0.0012(13)
C2 0.057(2) 0.052(2) 0.053(2) 0.0095(16) 0.0098(16) -0.0072(16)
C3 0.053(2) 0.053(2) 0.080(3) 0.0198(17) 0.0071(19) -0.0119(19)
C4 0.0460(19) 0.0412(19) 0.073(3) 0.0149(15) -0.0071(17) 0.0008(17)
C5 0.0347(15) 0.0340(16) 0.0552(19) 0.0024(12) -0.0027(13) 0.0057(13)
C6 0.0471(18) 0.0400(18) 0.0532(19) 0.0016(14) -0.0073(15) 0.0165(14)
C7 0.055(2) 0.0464(19) 0.0416(17) -0.0035(15) 0.0033(14) 0.0122(14)
C8 0.0428(17) 0.0374(16) 0.0396(16) -0.0023(13) 0.0062(13) 0.0064(12)
C9 0.0347(15) 0.0325(15) 0.0439(16) 0.0040(11) 0.0031(12) 0.0064(12)
C10 0.0392(16) 0.0435(17) 0.0385(15) 0.0049(13) 0.0116(13) 0.0033(13)
C11 0.0425(17) 0.0480(19) 0.0438(17) 0.0053(14) 0.0040(13) 0.0061(14)
C12 0.0430(18) 0.048(2) 0.059(2) 0.0082(15) -0.0009(15) -0.0017(16)
C13 0.0418(19) 0.066(3) 0.063(2) 0.0059(16) 0.0133(16) -0.0132(18)
C14 0.049(2) 0.068(2) 0.053(2) -0.0159(17) 0.0238(16) -0.0091(18)
C15 0.057(2) 0.0471(19) 0.0469(18) -0.0079(15) 0.0161(15) 0.0053(15)
N1 0.0427(14) 0.0364(14) 0.0372(13) 0.0078(11) 0.0098(11) 0.0079(10)
N2 0.078(2) 0.0507(18) 0.0390(15) 0.0142(15) 0.0205(15) 0.0067(13)
O1 0.0755(18) 0.0769(19) 0.0294(12) 0.0230(14) 0.0139(11) 0.0103(11)
O2 0.0626(16) 0.0402(13) 0.0608(16) 0.0034(11) 0.0024(12) 0.0008(11)
O3 0.0494(13) 0.0376(12) 0.0412(12) 0.0040(9) 0.0080(10) 0.0093(9)
F1 0.0861(18) 0.0569(15) 0.0828(17) 0.0330(13) 0.0057(14) 0.0101(12)
F2 0.0913(19) 0.0869(19) 0.0800(17) -0.0311(15) 0.0542(15) -0.0156(14)
S1 0.0500(5) 0.0430(5) 0.0323(4) 0.0089(3) 0.0074(3) 0.0039(3)

loop_
_atom_type_symbol
_atom_type_description
_atom_type_scat_dispersion_real
_atom_type_scat_dispersion_imag
_atom_type_scat_source
C C 0.0181 0.0091 'International Tables Vol C Tables 4.2.6.8 and 6.1.1.4'
H H 0.0000 0.0000 'International Tables Vol C Tables 4.2.6.8 and 6.1.1.4'
N N 0.0311 0.0180 'International Tables Vol C Tables 4.2.6.8 and 6.1.1.4'
O O 0.0492 0.0322 'International Tables Vol C Tables 4.2.6.8 and 6.1.1.4'
F F 0.0727 0.0534 'International Tables Vol C Tables 4.2.6.8 and 6.1.1.4'
S S 0.3331 0.5567 'International Tables Vol C Tables 4.2.6.8 and 6.1.1.4'

loop_
_geom_angle_atom_site_label_1
_geom_angle_atom_site_label_2
_geom_angle_atom_site_label_3
_geom_angle
C2 C1 C9 123.2(3)
C2 C1 O3 118.6(3)
C9 C1 O3 118.1(3)
C1 C2 C3 119.1(4)
C1 C2 H2 120.4
C3 C2 H2 120.4
C4 C3 C2 120.0(3)
C4 C3 H3 120.0
C2 C3 H3 120.0
C3 C4 C5 121.3(3)
C3 C4 H4 119.3
C5 C4 H4 119.3
C4 C5 C9 119.7(3)
C4 C5 C6 124.1(3)
C9 C5 C6 116.2(3)
C7 C6 C5 120.6(3)
C7 C6 H6 119.7
C5 C6 H6 119.7
C6 C7 C8 119.1(3)
C6 C7 H7 120.4
C8 C7 H7 120.4
N1 C8 N2 117.4(3)
N1 C8 C7 123.0(3)
N2 C8 C7 119.6(3)
N1 C9 C1 119.6(3)
N1 C9 C5 123.7(3)
C1 C9 C5 116.7(3)
C11 C10 C15 122.9(3)
C11 C10 S1 119.2(2)
C15 C10 S1 117.9(3)
C12 C11 C10 116.9(3)
C12 C11 H11 121.6
C10 C11 H11 121.6
F1 C12 C11 118.3(3)
F1 C12 C13 118.5(3)
C11 C12 C13 123.2(4)
C14 C13 C12 116.8(3)
C14 C13 H13 121.6
C12 C13 H13 121.6
F2 C14 C13 118.4(4)
F2 C14 C15 118.0(4)
C13 C14 C15 123.6(3)
C14 C15 C10 116.7(3)
C14 C15 H15 121.6
C10 C15 H15 121.6
C8 N1 C9 117.3(3)
C8 N2 H21N 119(3)
C8 N2 H22N 116(3)
H21N N2 H22N 112(4)
C1 O3 S1 119.1(2)
O1 S1 O2 120.25(17)
O1 S1 O3 105.50(15)
O2 S1 O3 109.49(13)
O1 S1 C10 107.87(15)
O2 S1 C10 109.60(16)
O3 S1 C10 102.66(14)

loop_
_geom_bond_atom_site_label_1
_geom_bond_atom_site_label_2
_geom_bond_distance
C1 C2 1.365(5)
C1 C9 1.411(4)
C1 O3 1.422(4)
C2 C3 1.398(5)
C2 H2 0.9300
C3 C4 1.363(5)
C3 H3 0.9300
C4 C5 1.410(5)
C4 H4 0.9300
C5 C9 1.412(4)
C5 C6 1.421(5)
C6 C7 1.344(5)
C6 H6 0.9300
C7 C8 1.421(5)
C7 H7 0.9300
C8 N1 1.331(4)
C8 N2 1.362(4)
C9 N1 1.366(4)
C10 C11 1.378(4)
C10 C15 1.384(4)
C10 S1 1.764(3)
C11 C12 1.376(5)
C11 H11 0.9300
C12 F1 1.341(4)
C12 C13 1.376(5)
C13 C14 1.371(6)
C13 H13 0.9300
C14 F2 1.348(4)
C14 C15 1.372(5)
C15 H15 0.9300
N2 H21N 0.92(5)
N2 H22N 0.82(5)
O1 S1 1.422(2)
O2 S1 1.423(3)
O3 S1 1.593(2)

loop_
_geom_hbond_atom_site_label_D
_geom_hbond_atom_site_label_H
_geom_hbond_atom_site_label_A
_geom_hbond_site_symmetry_A
_geom_hbond_distance_DH
_geom_hbond_distance_HA
_geom_hbond_distance_DA
_geom_hbond_angle_DHA
N2 H21N N1 2_565 0.92(5) 2.26(5) 3.144(4) 162(4)
N2 H22N O1 1_554 0.82(5) 2.30(5) 3.062(4) 156(4)

loop_
_geom_torsion_atom_site_label_1
_geom_torsion_atom_site_label_2
_geom_torsion_atom_site_label_3
_geom_torsion_atom_site_label_4
_geom_torsion
C9 C1 C2 C3 -0.6(6)
O3 C1 C2 C3 -178.0(3)
C1 C2 C3 C4 -0.8(6)
C2 C3 C4 C5 0.7(6)
C3 C4 C5 C9 0.8(5)
C3 C4 C5 C6 -178.2(4)
C4 C5 C6 C7 177.6(3)
C9 C5 C6 C7 -1.4(5)
C5 C6 C7 C8 3.6(5)
C6 C7 C8 N1 -3.5(5)
C6 C7 C8 N2 178.4(3)
C2 C1 C9 N1 -179.7(3)
O3 C1 C9 N1 -2.2(4)
C2 C1 C9 C5 1.9(5)
O3 C1 C9 C5 179.4(3)
C4 C5 C9 N1 179.7(3)
C6 C5 C9 N1 -1.3(5)
C4 C5 C9 C1 -2.0(5)
C6 C5 C9 C1 177.0(3)
C15 C10 C11 C12 0.3(5)
S1 C10 C11 C12 -177.2(3)
C10 C11 C12 F1 178.8(3)
C10 C11 C12 C13 0.1(5)
F1 C12 C13 C14 -179.7(3)
C11 C12 C13 C14 -1.0(6)
C12 C13 C14 F2 179.2(3)
C12 C13 C14 C15 1.5(6)
F2 C14 C15 C10 -178.8(3)
C13 C14 C15 C10 -1.1(6)
C11 C10 C15 C14 0.1(5)
S1 C10 C15 C14 177.7(3)
N2 C8 N1 C9 179.0(3)
C7 C8 N1 C9 0.9(4)
C1 C9 N1 C8 -176.8(3)
C5 C9 N1 C8 1.5(4)
C2 C1 O3 S1 -79.4(4)
C9 C1 O3 S1 102.9(3)
C1 O3 S1 O1 126.7(2)
C1 O3 S1 O2 -4.0(3)
C1 O3 S1 C10 -120.4(2)
C11 C10 S1 O1 19.0(3)
C15 C10 S1 O1 -158.7(3)
C11 C10 S1 O2 151.5(3)
C15 C10 S1 O2 -26.2(3)
C11 C10 S1 O3 -92.2(3)
C15 C10 S1 O3 90.1(3)

loop_
_cod_related_entry_id
_cod_related_entry_database
_cod_related_entry_code
1 ChemSpider 21125354
